data_4346913
loop_
_publ_author_name
'Sato, Rinta'
'Suzuki, Kosuke'
'Minato, Takuo'
'Yamaguchi, Kazuya'
'Mizuno, Noritaka'

_publ_section_title
;
 Sequential Synthesis of 3d-3d'-4f Heterometallic Heptanuclear Clusters in
 between Lacunary Polyoxometalates.
;
_journal_issue 5
_journal_name_full 'Inorganic chemistry'
_journal_page_first 2023
_journal_page_last 2029
_journal_paper_doi 10.1021/acs.inorgchem.5b02358
_journal_volume 55
_journal_year 2016
_chemical_formula_sum 'C124 Cl12 Cu4 Fe N7 O72 Si2 W18'
_chemical_formula_weight 6840.20
_space_group_crystal_system monoclinic
_space_group_IT_number 14
_space_group_name_Hall '-P 2yab'
_space_group_name_H-M_alt 'P 1 21/a 1'
_atom_sites_solution_hydrogens none
_audit_creation_method SHELXL-2014/6
_cell_angle_alpha 90
_cell_angle_beta 110.7774(9)
_cell_angle_gamma 90
_cell_formula_units_Z 2
_cell_length_a 19.2687(2)
_cell_length_b 29.5016(3)
_cell_length_c 19.3110(2)
_cell_measurement_reflns_used 26370
_cell_measurement_temperature 123(2)
_cell_measurement_theta_max 29.58
_cell_measurement_theta_min 1.783
_cell_volume 10263.57(19)
_computing_cell_refinement HKL2000
_computing_data_collection 'Rigaku CrystalClear'
_computing_data_reduction HKL2000
_computing_structure_refinement 'SHELXL-2014/6 (Sheldrick, 2014)'
_computing_structure_solution 'SHELXS-97 (Sheldrick, 1990)'
_diffrn_ambient_temperature 123(2)
_diffrn_measured_fraction_theta_full 0.987
_diffrn_measured_fraction_theta_max 0.946
_diffrn_measurement_device_type 'Rigaku CCD'
_diffrn_radiation_type MoK\a
_diffrn_radiation_wavelength 0.71069
_diffrn_reflns_av_unetI/netI 0.0363
_diffrn_reflns_Laue_measured_fraction_full 0.987
_diffrn_reflns_Laue_measured_fraction_max 0.946
_diffrn_reflns_number 27275
_diffrn_reflns_point_group_measured_fraction_full 0.987
_diffrn_reflns_point_group_measured_fraction_max 0.946
_diffrn_reflns_theta_full 25.240
_diffrn_reflns_theta_max 29.584
_diffrn_reflns_theta_min 1.783
_exptl_absorpt_coefficient_mu 10.750
_exptl_absorpt_correction_type none
_exptl_crystal_colour yellow
_exptl_crystal_density_diffrn 2.213
_exptl_crystal_density_method 'not measured'
_exptl_crystal_description rod
_exptl_crystal_F_000 6150
_exptl_crystal_size_max 0.1
_exptl_crystal_size_mid 0.1
_exptl_crystal_size_min 0.1
_refine_diff_density_max 3.226
_refine_diff_density_min -2.894
_refine_diff_density_rms 0.353
_refine_ls_extinction_method none
_refine_ls_goodness_of_fit_ref 1.138
_refine_ls_hydrogen_treatment none
_refine_ls_matrix_type full
_refine_ls_number_parameters 719
_refine_ls_number_reflns 27275
_refine_ls_number_restraints 39
_refine_ls_restrained_S_all 1.138
_refine_ls_R_factor_all 0.1103
_refine_ls_R_factor_gt 0.0909
_refine_ls_shift/su_max 0.003
_refine_ls_shift/su_mean 0.000
_refine_ls_structure_factor_coef Fsqd
_refine_ls_weighting_details 'w=1/[\s^2^(Fo^2^)+(0.0637P)^2^+493.5911P] where P=(Fo^2^+2Fc^2^)/3'
_refine_ls_weighting_scheme calc
_refine_ls_wR_factor_gt 0.2265
_refine_ls_wR_factor_ref 0.2404
_reflns_Friedel_coverage 0.000
_reflns_number_gt 21778
_reflns_number_total 27275
_reflns_threshold_expression 'I > 2\s(I)'
_cod_data_source_file ic5b02358_si_006.cif
_cod_data_source_block IIFeCu4
_cod_original_cell_volume 10263.56(19)
_cod_original_sg_symbol_H-M 'P 21/a'
_cod_database_code 4346913
_shelx_space_group_comment
;
The symmetry employed for this shelxl refinement is uniquely defined
by the following loop, which should always be used as a source of
symmetry information in preference to the above space-group names.
They are only intended as comments.
;
_shelxl_version_number 2014/6

loop_
_space_group_symop_operation_xyz
'x, y, z'
'-x+1/2, y+1/2, -z'
'-x, -y, -z'
'x-1/2, -y-1/2, z'

loop_
_atom_site_label
_atom_site_type_symbol
_atom_site_fract_x
_atom_site_fract_y
_atom_site_fract_z
_atom_site_U_iso_or_equiv
_atom_site_adp_type
_atom_site_occupancy
_atom_site_site_symmetry_order
_atom_site_calc_flag
_atom_site_refinement_flags_posn
_atom_site_refinement_flags_adp
_atom_site_refinement_flags_occupancy
W1 W 0.09103(4) 0.55757(2) 0.14704(4) 0.04052(16) Uani 1 1 d . . .
W2 W 0.17768(4) 0.48036(3) 0.07546(4) 0.04212(16) Uani 1 1 d . . .
W3 W -0.12593(4) 0.64131(3) -0.06944(4) 0.04521(17) Uani 1 1 d . . .
W4 W -0.02002(4) 0.67651(3) -0.16216(5) 0.04813(18) Uani 1 1 d . . .
W5 W 0.08294(4) 0.59325(3) -0.23186(4) 0.04784(18) Uani 1 1 d . . .
W6 W -0.03452(4) 0.51582(3) 0.23930(4) 0.04290(16) Uani 1 1 d . . .
W7 W 0.16800(4) 0.49472(3) 0.32536(4) 0.04803(18) Uani 1 1 d . . .
W8 W 0.24078(4) 0.41396(3) 0.24880(4) 0.04709(18) Uani 1 1 d . . .
W9 W 0.12021(4) 0.38642(3) 0.33363(4) 0.05115(19) Uani 1 1 d . . .
Si1 Si 0.0546(2) 0.44021(16) 0.1599(2) 0.0367(9) Uani 1 1 d . . .
Fe1 Fe 0.0000 0.5000 0.0000 0.0389(7) Uani 1 2 d S . P
Cu1 Cu 0.04385(11) 0.61562(7) -0.00629(12) 0.0413(4) Uani 1 1 d . . .
Cu2 Cu 0.12643(11) 0.53889(7) -0.07931(11) 0.0402(4) Uani 1 1 d . . .
O1 O 0.0288(6) 0.5607(4) 0.0446(6) 0.039(2) Uani 1 1 d . . .
O2 O 0.0975(6) 0.4984(4) -0.0130(7) 0.045(3) Uani 1 1 d . . .
O3 O -0.0414(7) 0.6426(4) 0.0098(7) 0.047(3) Uani 1 1 d . . .
O4 O 0.0556(7) 0.6728(4) -0.0583(7) 0.048(3) Uani 1 1 d . . .
O5 O 0.1596(6) 0.5771(5) -0.1455(7) 0.049(3) Uani 1 1 d . . .
O6 O -0.1266(6) 0.5159(4) 0.1409(7) 0.045(3) Uani 1 1 d . . .
O7 O 0.1093(7) 0.6143(4) 0.1632(7) 0.048(3) Uani 1 1 d . . .
O8 O 0.2490(7) 0.4897(5) 0.0430(8) 0.052(3) Uani 1 1 d . . .
O9 O -0.1834(7) 0.6735(5) -0.0394(8) 0.056(3) Uani 1 1 d . . .
O10 O -0.0008(8) 0.7298(5) -0.1814(9) 0.058(4) Uani 1 1 d . . .
O11 O 0.1301(8) 0.6197(5) -0.2808(8) 0.057(3) Uani 1 1 d . . .
O12 O -0.0625(7) 0.5612(5) 0.2782(7) 0.052(3) Uani 1 1 d . . .
O13 O 0.1727(6) 0.5398(4) 0.1164(7) 0.042(3) Uani 1 1 d . . .
O14 O 0.1535(6) 0.4191(4) 0.0517(7) 0.046(3) Uani 1 1 d . . .
O15 O -0.0928(7) 0.6892(4) -0.1208(8) 0.052(3) Uani 1 1 d . . .
O16 O 0.0534(7) 0.6427(5) -0.1894(8) 0.052(3) Uani 1 1 d . . .
O17 O -0.0813(7) 0.4694(5) 0.2717(7) 0.050(3) Uani 1 1 d . . .
O18 O 0.0097(7) 0.5480(4) 0.1769(7) 0.043(3) Uani 1 1 d . . .
O19 O 0.0694(6) 0.4800(4) 0.1071(6) 0.036(2) Uani 1 1 d . . .
O20 O -0.0458(6) 0.6084(4) -0.1190(7) 0.043(3) Uani 1 1 d . . .
O21 O -0.0187(6) 0.4531(4) 0.1783(6) 0.041(3) Uani 1 1 d . . .
O22 O 0.1236(6) 0.4377(4) 0.2385(7) 0.045(3) Uani 1 1 d . . .
O23 O 0.1492(6) 0.5325(4) 0.2416(6) 0.045(3) Uani 1 1 d . . .
O24 O 0.2287(6) 0.4597(4) 0.1743(7) 0.046(3) Uani 1 1 d . . .
O25 O -0.1974(7) 0.6269(4) -0.1750(7) 0.048(3) Uani 1 1 d . . .
O26 O -0.0887(7) 0.6584(5) -0.2548(8) 0.054(3) Uani 1 1 d . . .
O27 O -0.0207(7) 0.5985(4) -0.3079(7) 0.048(3) Uani 1 1 d . . .
O28 O 0.0591(6) 0.5055(5) 0.3044(6) 0.044(3) Uani 1 1 d . . .
O29 O 0.2522(7) 0.4677(5) 0.3163(8) 0.054(3) Uani 1 1 d . . .
O30 O -0.2182(8) 0.6191(5) -0.3228(9) 0.061(4) Uani 1 1 d . . .
O31 O 0.1530(7) 0.4438(5) 0.3807(7) 0.054(3) Uani 1 1 d . . .
O32 O 0.2066(8) 0.5313(5) 0.3965(8) 0.063(4) Uani 1 1 d . . .
O33 O -0.3338(7) 0.5984(5) -0.2739(9) 0.059(4) Uani 1 1 d . . .
O34 O 0.1355(8) 0.3530(5) 0.4091(8) 0.062(4) Uani 1 1 d . . .
O35 O 0.1336(6) 0.5904(4) -0.0151(7) 0.042(3) Uani 1 1 d . . .
N101 N 0.8248(13) 0.2472(8) 0.2766(14) 0.085(6) Uiso 1 1 d . . .
C101 C 0.8102(19) 0.2141(12) 0.3281(19) 0.099(9) Uiso 1 1 d . . .
C102 C 0.814(2) 0.2384(13) 0.403(2) 0.108(10) Uiso 1 1 d . . .
C103 C 0.818(2) 0.2009(14) 0.462(2) 0.122(12) Uiso 1 1 d . . .
C104 C 0.815(3) 0.2261(19) 0.538(3) 0.17(2) Uiso 1 1 d . . .
C111 C 0.9023(15) 0.2660(9) 0.3061(15) 0.077(7) Uiso 1 1 d . . .
C112 C 0.9667(17) 0.2344(10) 0.3365(17) 0.087(8) Uiso 1 1 d . . .
C113 C 1.035(2) 0.2646(13) 0.373(2) 0.109(11) Uiso 1 1 d . . .
C114 C 1.110(3) 0.2318(18) 0.401(3) 0.155(17) Uiso 1 1 d . . .
C121 C 0.8255(17) 0.2133(11) 0.2155(18) 0.090(8) Uiso 1 1 d . . .
C122 C 0.8248(19) 0.2389(12) 0.1432(19) 0.101(10) Uiso 1 1 d . . .
C123 C 0.853(2) 0.2023(12) 0.093(2) 0.106(10) Uiso 1 1 d . . .
C124 C 0.842(2) 0.2248(15) 0.020(2) 0.132(14) Uiso 1 1 d . . .
C131 C 0.7728(19) 0.2852(11) 0.2548(18) 0.095(9) Uiso 1 1 d . . .
C132 C 0.692(2) 0.2713(15) 0.221(2) 0.124(13) Uiso 1 1 d . . .
C133 C 0.649(3) 0.315(2) 0.216(3) 0.18(2) Uiso 1 1 d . . .
C134 C 0.659(3) 0.353(2) 0.177(3) 0.18(2) Uiso 1 1 d . . .
N201 N -0.0327(12) 0.6975(7) 0.2215(12) 0.073(5) Uiso 1 1 d . . .
C201 C -0.029(2) 0.7437(13) 0.261(2) 0.115(11) Uiso 1 1 d . . .
C202 C -0.055(3) 0.7320(17) 0.329(3) 0.144(15) Uiso 1 1 d . . .
C203 C -0.044(3) 0.786(2) 0.364(4) 0.19(2) Uiso 1 1 d . . .
C204 C -0.060(3) 0.782(2) 0.439(4) 0.19(2) Uiso 1 1 d . . .
C211 C -0.1176(16) 0.6827(10) 0.1816(17) 0.085(8) Uiso 1 1 d . . .
C212 C -0.1272(18) 0.6411(11) 0.1394(18) 0.092(8) Uiso 1 1 d . . .
C213 C -0.2129(17) 0.6318(11) 0.0995(18) 0.090(8) Uiso 1 1 d . . .
C214 C -0.245(3) 0.6197(16) 0.157(3) 0.142(15) Uiso 1 1 d . . .
C221 C -0.0024(16) 0.7120(10) 0.1484(16) 0.082(7) Uiso 1 1 d . . .
C222 C -0.0502(18) 0.7428(11) 0.0928(18) 0.094(9) Uiso 1 1 d . . .
C223 C -0.0013(18) 0.7548(11) 0.0465(19) 0.095(9) Uiso 1 1 d . . .
C224 C -0.049(2) 0.7841(15) -0.015(2) 0.131(14) Uiso 1 1 d . . .
C231 C 0.0178(15) 0.6605(9) 0.2673(15) 0.077(7) Uiso 1 1 d . . .
C232 C 0.0916(18) 0.6765(11) 0.3088(18) 0.093(9) Uiso 1 1 d . . .
C233 C 0.1356(19) 0.6340(12) 0.3547(19) 0.100(9) Uiso 1 1 d . . .
C234 C 0.213(3) 0.6469(19) 0.396(3) 0.17(2) Uiso 1 1 d . . .
N301 N 0.455(3) 0.4982(16) 0.227(3) 0.171(4) Uiso 1 1 d . U .
C301 C 0.480(3) 0.5415(19) 0.191(3) 0.171(4) Uiso 1 1 d D U .
C302 C 0.411(3) 0.5606(19) 0.126(3) 0.172(4) Uiso 1 1 d D U .
C303 C 0.434(3) 0.5986(19) 0.072(3) 0.172(4) Uiso 1 1 d D U .
C304 C 0.365(3) 0.6145(19) 0.005(3) 0.173(5) Uiso 1 1 d D U .
C311 C 0.390(3) 0.520(2) 0.249(3) 0.171(4) Uiso 1 1 d . U .
C312 C 0.410(3) 0.548(2) 0.303(3) 0.171(4) Uiso 1 1 d . U .
C313 C 0.342(3) 0.5711(19) 0.322(3) 0.171(4) Uiso 1 1 d . U .
C314 C 0.383(3) 0.6037(19) 0.383(3) 0.171(5) Uiso 1 1 d . U .
C321 C 0.522(3) 0.481(2) 0.283(3) 0.171(4) Uiso 1 1 d . U .
C322 C 0.507(3) 0.442(2) 0.320(3) 0.171(4) Uiso 1 1 d . U .
C323 C 0.591(3) 0.424(2) 0.376(3) 0.171(4) Uiso 1 1 d . U .
C324 C 0.575(3) 0.389(2) 0.420(3) 0.171(5) Uiso 1 1 d . U .
C331 C 0.407(3) 0.462(2) 0.170(3) 0.170(4) Uiso 1 1 d . U .
C332 C 0.452(3) 0.4453(19) 0.130(3) 0.170(4) Uiso 1 1 d . U .
C333 C 0.391(3) 0.4116(19) 0.068(3) 0.170(4) Uiso 1 1 d . U .
C334 C 0.439(3) 0.3911(19) 0.021(3) 0.170(5) Uiso 1 1 d . U .
N401 N 0.0000 0.5000 0.5000 0.287(9) Uiso 1 2 d DS U P
C401 C 0.003(5) 0.535(2) 0.559(4) 0.287(9) Uiso 1 1 d D U .
C402 C 0.064(5) 0.567(3) 0.548(5) 0.287(9) Uiso 1 1 d D U .
C403 C 0.148(6) 0.545(3) 0.563(5) 0.287(9) Uiso 1 1 d D U .
C404 C 0.194(5) 0.587(3) 0.551(5) 0.287(9) Uiso 1 1 d D U .
C411 C -0.057(4) 0.533(2) 0.449(4) 0.287(9) Uiso 1 1 d D U .
C412 C -0.117(5) 0.567(3) 0.453(5) 0.287(9) Uiso 1 1 d D U .
C413 C -0.137(5) 0.604(3) 0.389(5) 0.287(9) Uiso 1 1 d D U .
C414 C -0.189(5) 0.646(3) 0.378(5) 0.288(9) Uiso 1 1 d D U .
C11 C 0.705(2) 0.8066(14) 0.126(2) 0.117(12) Uiso 1 1 d . . .
C12 C 0.747(2) 0.8469(14) 0.150(2) 0.117(12) Uiso 1 1 d . . .
Cl11 Cl 0.7248(9) 0.7635(5) 0.1976(9) 0.181(5) Uiso 1 1 d . . .
Cl12 Cl 0.8450(11) 0.8349(7) 0.1666(11) 0.218(7) Uiso 1 1 d . . .
C21 C 0.640(3) 0.530(4) 0.508(7) 0.387(10) Uiso 1 1 d D U .
C22 C 0.632(6) 0.576(3) 0.530(3) 0.387(10) Uiso 1 1 d D U .
Cl21 Cl 0.553(2) 0.5177(13) 0.506(2) 0.387(10) Uiso 1 1 d D U .
Cl22 Cl 0.585(2) 0.5984(13) 0.445(2) 0.388(10) Uiso 1 1 d D U .
C31 C 0.299(3) 0.5097(17) -0.114(3) 0.147(16) Uiso 1 1 d . . .
C32 C 0.265(3) 0.5201(17) -0.202(3) 0.148(16) Uiso 1 1 d . . .
Cl31 Cl 0.3956(8) 0.5114(5) -0.0823(8) 0.165(5) Uiso 1 1 d . . .
Cl32 Cl 0.2963(11) 0.4848(7) -0.2583(11) 0.223(8) Uiso 1 1 d . . .
O1W O 0.7948(15) 0.3383(9) 0.0506(15) 0.127(8) Uiso 1 1 d . . .

loop_
_atom_site_aniso_label
_atom_site_aniso_U_11
_atom_site_aniso_U_22
_atom_site_aniso_U_33
_atom_site_aniso_U_23
_atom_site_aniso_U_13
_atom_site_aniso_U_12
W1 0.0359(3) 0.0476(4) 0.0385(3) -0.0072(3) 0.0137(3) -0.0060(3)
W2 0.0311(3) 0.0508(4) 0.0473(4) -0.0015(3) 0.0174(3) -0.0022(3)
W3 0.0383(3) 0.0484(4) 0.0527(4) -0.0052(3) 0.0208(3) 0.0002(3)
W4 0.0489(4) 0.0459(4) 0.0555(4) -0.0032(3) 0.0258(3) -0.0037(3)
W5 0.0483(4) 0.0530(4) 0.0506(4) -0.0071(3) 0.0280(3) -0.0080(3)
W6 0.0423(4) 0.0515(4) 0.0384(3) -0.0068(3) 0.0185(3) -0.0029(3)
W7 0.0436(4) 0.0562(4) 0.0399(4) -0.0043(3) 0.0093(3) -0.0039(3)
W8 0.0350(3) 0.0536(4) 0.0490(4) -0.0003(3) 0.0105(3) 0.0000(3)
W9 0.0470(4) 0.0585(5) 0.0455(4) 0.0029(3) 0.0134(3) -0.0051(3)
Si1 0.036(2) 0.046(2) 0.033(2) -0.0057(18) 0.0187(18) -0.0038(18)
Fe1 0.0352(16) 0.0444(17) 0.0427(17) -0.0025(14) 0.0207(14) -0.0027(13)
Cu1 0.0366(10) 0.0460(11) 0.0449(11) -0.0088(9) 0.0189(9) -0.0049(8)
Cu2 0.0332(9) 0.0522(12) 0.0402(10) -0.0090(9) 0.0193(8) -0.0055(8)
O1 0.035(5) 0.055(7) 0.031(5) -0.009(5) 0.015(4) -0.006(5)
O2 0.033(6) 0.051(7) 0.048(7) -0.008(5) 0.014(5) -0.004(5)
O3 0.043(6) 0.046(7) 0.051(7) -0.020(6) 0.017(6) -0.005(5)
O4 0.045(7) 0.049(7) 0.051(7) -0.001(6) 0.017(6) -0.003(5)
O5 0.031(6) 0.061(8) 0.054(7) 0.000(6) 0.015(5) -0.004(5)
O6 0.032(6) 0.056(7) 0.043(6) -0.006(5) 0.009(5) 0.001(5)
O7 0.041(6) 0.053(7) 0.046(7) -0.008(6) 0.011(5) -0.011(5)
O8 0.044(7) 0.058(8) 0.057(8) 0.000(6) 0.021(6) -0.002(6)
O9 0.045(7) 0.063(8) 0.063(9) -0.007(7) 0.023(6) -0.004(6)
O10 0.051(8) 0.046(7) 0.079(10) -0.001(7) 0.025(7) -0.005(6)
O11 0.057(8) 0.054(8) 0.070(9) -0.015(7) 0.037(7) -0.012(6)
O12 0.044(7) 0.071(9) 0.041(7) -0.009(6) 0.013(5) -0.007(6)
O13 0.028(5) 0.045(6) 0.051(7) -0.003(5) 0.009(5) -0.006(5)
O14 0.031(6) 0.058(7) 0.055(7) -0.005(6) 0.020(5) 0.001(5)
O15 0.048(7) 0.051(7) 0.062(8) -0.009(6) 0.026(6) -0.006(6)
O16 0.038(6) 0.063(8) 0.058(8) -0.008(6) 0.018(6) -0.011(6)
O17 0.045(7) 0.058(8) 0.046(7) -0.009(6) 0.016(6) -0.003(6)
O18 0.044(6) 0.047(7) 0.044(6) -0.002(5) 0.023(5) -0.005(5)
O19 0.038(6) 0.042(6) 0.037(6) -0.004(5) 0.025(5) -0.007(4)
O20 0.039(6) 0.040(6) 0.048(7) -0.004(5) 0.013(5) 0.000(5)
O21 0.034(6) 0.061(7) 0.029(5) -0.005(5) 0.015(4) -0.002(5)
O22 0.034(6) 0.047(7) 0.053(7) -0.001(5) 0.016(5) -0.005(5)
O23 0.028(5) 0.059(7) 0.037(6) 0.001(5) -0.002(5) -0.003(5)
O24 0.038(6) 0.057(7) 0.051(7) -0.004(6) 0.026(6) -0.005(5)
O25 0.047(7) 0.048(7) 0.051(7) 0.000(6) 0.020(6) 0.002(5)
O26 0.052(7) 0.048(7) 0.063(8) 0.001(6) 0.023(7) -0.005(6)
O27 0.043(6) 0.058(8) 0.041(6) -0.001(6) 0.013(5) -0.002(6)
O28 0.036(6) 0.071(8) 0.027(5) -0.011(5) 0.015(5) -0.011(5)
O29 0.044(7) 0.058(8) 0.052(8) 0.001(6) 0.007(6) -0.003(6)
O30 0.047(7) 0.046(7) 0.080(10) 0.006(7) 0.010(7) 0.002(6)
O31 0.046(7) 0.064(8) 0.049(7) 0.003(6) 0.015(6) -0.007(6)
O32 0.058(8) 0.068(9) 0.055(8) 0.000(7) 0.008(7) 0.000(7)
O33 0.039(7) 0.062(9) 0.070(9) 0.001(7) 0.011(6) 0.002(6)
O34 0.059(8) 0.075(10) 0.043(7) 0.010(7) 0.008(6) -0.004(7)
O35 0.034(6) 0.048(6) 0.051(7) -0.003(5) 0.026(5) -0.007(5)

loop_
_atom_type_symbol
_atom_type_description
_atom_type_scat_dispersion_real
_atom_type_scat_dispersion_imag
_atom_type_scat_source
C C 0.0033 0.0016 'International Tables Vol C Tables 4.2.6.8 and 6.1.1.4'
N N 0.0061 0.0033 'International Tables Vol C Tables 4.2.6.8 and 6.1.1.4'
O O 0.0106 0.0060 'International Tables Vol C Tables 4.2.6.8 and 6.1.1.4'
Si Si 0.0817 0.0704 'International Tables Vol C Tables 4.2.6.8 and 6.1.1.4'
W W -0.8490 6.8722 'International Tables Vol C Tables 4.2.6.8 and 6.1.1.4'
Fe Fe 0.3463 0.8444 'International Tables Vol C Tables 4.2.6.8 and 6.1.1.4'
Cu Cu 0.3201 1.2651 'International Tables Vol C Tables 4.2.6.8 and 6.1.1.4'
Cl Cl 0.1484 0.1585 'International Tables Vol C Tables 4.2.6.8 and 6.1.1.4'

loop_
_geom_angle_atom_site_label_1
_geom_angle_atom_site_label_2
_geom_angle_atom_site_label_3
_geom_angle
_geom_angle_site_symmetry_1
_geom_angle_site_symmetry_3
O7 W1 O18 103.4(6) . .
O7 W1 O23 100.9(6) . .
O18 W1 O23 85.4(5) . .
O7 W1 O1 98.9(6) . .
O18 W1 O1 92.3(5) . .
O23 W1 O1 160.0(5) . .
O7 W1 O13 100.5(5) . .
O18 W1 O13 155.6(5) . .
O23 W1 O13 85.6(5) . .
O1 W1 O13 88.6(5) . .
O7 W1 O19 171.1(5) . .
O18 W1 O19 83.5(4) . .
O23 W1 O19 85.1(5) . .
O1 W1 O19 74.9(5) . .
O13 W1 O19 73.2(4) . .
O8 W2 O14 103.0(6) . .
O8 W2 O24 102.7(6) . .
O14 W2 O24 86.1(6) . .
O8 W2 O2 97.2(6) . .
O14 W2 O2 89.8(5) . .
O24 W2 O2 160.1(5) . .
O8 W2 O13 99.5(6) . .
O14 W2 O13 157.5(5) . .
O24 W2 O13 87.9(5) . .
O2 W2 O13 88.4(5) . .
O8 W2 O19 169.1(5) . .
O14 W2 O19 84.0(4) . .
O24 W2 O19 86.0(4) . .
O2 W2 O19 74.3(5) . .
O13 W2 O19 73.9(4) . .
O9 W3 O3 101.6(6) . .
O9 W3 O14 101.6(6) . 3_565
O3 W3 O14 95.3(6) . 3_565
O9 W3 O15 98.0(6) . .
O3 W3 O15 93.2(6) . .
O14 W3 O15 156.7(5) 3_565 .
O9 W3 O25 99.5(6) . .
O3 W3 O25 158.9(5) . .
O14 W3 O25 81.7(5) 3_565 .
O15 W3 O25 82.6(5) . .
O9 W3 O20 170.8(6) . .
O3 W3 O20 79.9(5) . .
O14 W3 O20 87.2(5) 3_565 .
O15 W3 O20 72.9(5) . .
O25 W3 O20 79.2(5) . .
O10 W4 O15 99.4(6) . .
O10 W4 O26 100.9(7) . .
O15 W4 O26 94.6(6) . .
O10 W4 O16 100.4(6) . .
O15 W4 O16 159.7(6) . .
O26 W4 O16 86.1(6) . .
O10 W4 O4 97.6(6) . .
O15 W4 O4 88.5(6) . .
O26 W4 O4 160.5(5) . .
O16 W4 O4 84.5(5) . .
O10 W4 O20 171.2(6) . .
O15 W4 O20 74.3(5) . .
O26 W4 O20 85.8(5) . .
O16 W4 O20 85.5(5) . .
O4 W4 O20 76.5(5) . .
O11 W5 O5 101.7(6) . .
O11 W5 O16 101.0(6) . .
O5 W5 O16 94.3(6) . .
O11 W5 O17 98.5(6) . 3_565
O5 W5 O17 90.5(6) . 3_565
O16 W5 O17 158.5(5) . 3_565
O11 W5 O27 98.4(6) . .
O5 W5 O27 159.9(5) . .
O16 W5 O27 83.2(5) . .
O17 W5 O27 85.1(5) 3_565 .
O11 W5 O21 170.3(5) . 3_565
O5 W5 O21 80.1(5) . 3_565
O16 W5 O21 88.3(5) . 3_565
O17 W5 O21 71.9(5) 3_565 3_565
O27 W5 O21 79.8(5) . 3_565
O12 W6 O28 102.5(6) . .
O12 W6 O17 99.4(6) . .
O28 W6 O17 97.1(6) . .
O12 W6 O18 99.5(6) . .
O28 W6 O18 88.0(5) . .
O17 W6 O18 158.9(5) . .
O12 W6 O6 95.7(5) . .
O28 W6 O6 160.3(5) . .
O17 W6 O6 87.2(5) . .
O18 W6 O6 81.6(5) . .
O12 W6 O21 170.1(5) . .
O28 W6 O21 86.5(5) . .
O17 W6 O21 75.3(5) . .
O18 W6 O21 84.7(5) . .
O6 W6 O21 75.9(4) . .
O32 W7 O29 101.6(7) . .
O32 W7 O23 102.3(6) . .
O29 W7 O23 94.6(6) . .
O32 W7 O31 99.0(7) . .
O29 W7 O31 91.5(6) . .
O23 W7 O31 156.2(5) . .
O32 W7 O28 100.8(6) . .
O29 W7 O28 157.5(5) . .
O23 W7 O28 82.3(5) . .
O31 W7 O28 83.4(5) . .
O32 W7 O22 172.8(6) . .
O29 W7 O22 74.5(5) . .
O23 W7 O22 84.2(5) . .
O31 W7 O22 75.3(5) . .
O28 W7 O22 83.0(4) . .
O33 W8 O25 102.9(6) 3_565 3_565
O33 W8 O30 100.0(7) 3_565 3_565
O25 W8 O30 94.8(6) 3_565 3_565
O33 W8 O24 101.3(6) 3_565 .
O25 W8 O24 88.8(6) 3_565 .
O30 W8 O24 157.0(5) 3_565 .
O33 W8 O29 97.0(6) 3_565 .
O25 W8 O29 159.8(5) 3_565 .
O30 W8 O29 85.3(6) 3_565 .
O24 W8 O29 83.6(5) . .
O33 W8 O22 168.3(6) 3_565 .
O25 W8 O22 88.2(5) 3_565 .
O30 W8 O22 75.0(5) 3_565 .
O24 W8 O22 82.4(5) . .
O29 W8 O22 72.3(5) . .
O34 W9 O27 102.6(7) . 3_565
O34 W9 O31 100.3(7) . .
O27 W9 O31 92.9(6) 3_565 .
O34 W9 O26 100.8(7) . 3_565
O27 W9 O26 87.0(6) 3_565 3_565
O31 W9 O26 158.4(6) . 3_565
O34 W9 O30 99.3(7) . 3_565
O27 W9 O30 157.7(6) 3_565 3_565
O31 W9 O30 87.5(6) . 3_565
O26 W9 O30 84.6(6) 3_565 3_565
O34 W9 O22 168.8(6) . .
O27 W9 O22 87.1(5) 3_565 .
O31 W9 O22 73.3(5) . .
O26 W9 O22 85.1(5) 3_565 .
O30 W9 O22 71.6(5) 3_565 .
O20 Si1 O21 111.5(7) 3_565 .
O20 Si1 O22 108.9(7) 3_565 .
O21 Si1 O22 107.1(6) . .
O20 Si1 O19 110.0(6) 3_565 .
O21 Si1 O19 108.9(6) . .
O22 Si1 O19 110.3(6) . .
O1 Fe1 O1 180.0 . 3_565
O1 Fe1 O2 86.9(5) . .
O1 Fe1 O2 93.1(5) 3_565 .
O1 Fe1 O2 93.1(5) . 3_565
O1 Fe1 O2 86.9(5) 3_565 3_565
O2 Fe1 O2 180.0 . 3_565
O1 Fe1 O19 99.0(4) . 3_565
O1 Fe1 O19 81.0(4) 3_565 3_565
O2 Fe1 O19 100.5(5) . 3_565
O2 Fe1 O19 79.5(5) 3_565 3_565
O1 Fe1 O19 81.0(4) . .
O1 Fe1 O19 99.0(4) 3_565 .
O2 Fe1 O19 79.5(5) . .
O2 Fe1 O19 100.5(5) 3_565 .
O19 Fe1 O19 180.0 3_565 .
O35 Cu1 O3 175.7(5) . .
O35 Cu1 O1 91.2(5) . .
O3 Cu1 O1 88.6(5) . .
O35 Cu1 O4 90.9(5) . .
O3 Cu1 O4 89.3(5) . .
O1 Cu1 O4 177.9(5) . .
O35 Cu1 O20 106.3(5) . .
O3 Cu1 O20 78.0(5) . .
O1 Cu1 O20 101.8(4) . .
O4 Cu1 O20 77.4(5) . .
O35 Cu2 O5 90.0(5) . .
O35 Cu2 O2 91.8(5) . .
O5 Cu2 O2 176.9(5) . .
O35 Cu2 O6 175.7(5) . 3_565
O5 Cu2 O6 90.4(5) . 3_565
O2 Cu2 O6 87.5(5) . 3_565
O35 Cu2 O21 107.0(5) . 3_565
O5 Cu2 O21 78.8(5) . 3_565
O2 Cu2 O21 102.9(5) . 3_565
O6 Cu2 O21 77.3(4) 3_565 3_565
W1 O1 Cu1 113.9(5) . .
W1 O1 Fe1 112.5(6) . .
Cu1 O1 Fe1 126.6(6) . .
W2 O2 Cu2 114.9(6) . .
W2 O2 Fe1 113.0(6) . .
Cu2 O2 Fe1 124.5(6) . .
W3 O3 Cu1 114.6(6) . .
Cu1 O4 W4 111.7(6) . .
W5 O5 Cu2 113.0(6) . .
Cu2 O6 W6 111.0(6) 3_565 .
W2 O13 W1 122.1(6) . .
W2 O14 W3 154.9(8) . 3_565
W4 O15 W3 119.9(7) . .
W5 O16 W4 152.3(7) . .
W6 O17 W5 119.6(7) . 3_565
W1 O18 W6 149.3(7) . .
Si1 O19 Fe1 128.1(6) . .
Si1 O19 W2 121.6(6) . .
Fe1 O19 W2 93.2(4) . .
Si1 O19 W1 122.0(6) . .
Fe1 O19 W1 91.5(4) . .
W2 O19 W1 90.6(4) . .
Si1 O20 Cu1 117.8(6) 3_565 .
Si1 O20 W4 126.7(7) 3_565 .
Cu1 O20 W4 94.4(4) . .
Si1 O20 W3 127.5(7) 3_565 .
Cu1 O20 W3 87.5(4) . .
W4 O20 W3 92.6(4) . .
Si1 O21 W6 126.4(7) . .
Si1 O21 Cu2 116.5(6) . 3_565
W6 O21 Cu2 95.7(4) . 3_565
Si1 O21 W5 127.2(7) . 3_565
W6 O21 W5 93.3(4) . 3_565
Cu2 O21 W5 87.9(4) 3_565 3_565
Si1 O22 W8 123.1(7) . .
Si1 O22 W7 127.8(7) . .
W8 O22 W7 93.4(4) . .
Si1 O22 W9 120.6(6) . .
W8 O22 W9 92.0(4) . .
W7 O22 W9 90.4(4) . .
W7 O23 W1 155.6(7) . .
W2 O24 W8 148.6(7) . .
W8 O25 W3 150.3(7) 3_565 .
W4 O26 W9 148.7(8) . 3_565
W9 O27 W5 150.9(7) 3_565 .
W6 O28 W7 150.5(6) . .
W7 O29 W8 119.8(7) . .
W8 O30 W9 121.3(7) 3_565 3_565
W9 O31 W7 121.0(7) . .
Cu2 O35 Cu1 119.6(6) . .
C131 N101 C101 115(2) . .
C131 N101 C111 108(2) . .
C101 N101 C111 113(2) . .
C131 N101 C121 118(2) . .
C101 N101 C121 98(2) . .
C111 N101 C121 105(2) . .
N101 C101 C102 111(3) . .
C101 C102 C103 108(3) . .
C102 C103 C104 108(3) . .
C112 C111 N101 119(2) . .
C111 C112 C113 106(3) . .
C112 C113 C114 109(3) . .
N101 C121 C122 111(2) . .
C121 C122 C123 107(3) . .
C124 C123 C122 107(3) . .
N101 C131 C132 114(3) . .
C131 C132 C133 104(4) . .
C134 C133 C132 123(5) . .
C231 N201 C201 116(2) . .
C231 N201 C211 115(2) . .
C201 N201 C211 109(2) . .
C231 N201 C221 108.4(19) . .
C201 N201 C221 102(2) . .
C211 N201 C221 104.6(19) . .
N201 C201 C202 104(3) . .
C201 C202 C203 96(4) . .
C204 C203 C202 105(5) . .
C212 C211 N201 114(2) . .
C211 C212 C213 109(3) . .
C214 C213 C212 108(3) . .
C222 C221 N201 116(2) . .
C221 C222 C223 102(3) . .
C224 C223 C222 105(3) . .
C232 C231 N201 113(2) . .
C231 C232 C233 106(3) . .
C234 C233 C232 109(3) . .
C321 N301 C331 115(5) . .
C321 N301 C311 122(5) . .
C331 N301 C311 98(4) . .
C321 N301 C301 106(4) . .
C331 N301 C301 115(4) . .
C311 N301 C301 101(4) . .
C302 C301 N301 109(4) . .
C301 C302 C303 113(4) . .
C304 C303 C302 112(4) . .
C312 C311 N301 116(6) . .
C311 C312 C313 114(6) . .
C314 C313 C312 102(5) . .
C322 C321 N301 112(5) . .
C321 C322 C323 104(5) . .
C324 C323 C322 104(5) . .
C332 C331 N301 107(5) . .
C331 C332 C333 101(5) . .
C334 C333 C332 104(4) . .
C401 N401 C401 179.998(17) . 3_566
C401 N401 C411 83(4) . .
C401 N401 C411 97(4) 3_566 .
C401 N401 C411 97(4) . 3_566
C401 N401 C411 83(4) 3_566 3_566
C411 N401 C411 180(5) . 3_566
N401 C401 C402 97(5) . .
C401 C402 C403 118(8) . .
C404 C403 C402 104(7) . .
N401 C411 C412 139(7) . .
C411 C412 C413 113(6) . .
C414 C413 C412 129(8) . .
C12 C11 Cl11 114(3) . .
C11 C12 Cl12 109(3) . .
C22 C21 Cl21 90(6) . .
C21 C22 Cl22 99(7) . .
Cl21 Cl21 C21 164(5) 3_666 .
C32 C31 Cl31 111(3) . .
C31 C32 Cl32 116(3) . .

loop_
_geom_bond_atom_site_label_1
_geom_bond_atom_site_label_2
_geom_bond_distance
_geom_bond_site_symmetry_2
W1 O7 1.715(13) .
W1 O18 1.874(11) .
W1 O23 1.920(11) .
W1 O1 1.918(11) .
W1 O13 1.940(12) .
W1 O19 2.402(11) .
W2 O8 1.724(13) .
W2 O14 1.881(13) .
W2 O24 1.910(13) .
W2 O2 1.927(12) .
W2 O13 1.939(12) .
W2 O19 2.373(10) .
W3 O9 1.709(14) .
W3 O3 1.797(12) .
W3 O14 1.926(13) 3_565
W3 O15 1.959(14) .
W3 O25 2.060(13) .
W3 O20 2.299(12) .
W4 O10 1.688(13) .
W4 O15 1.880(13) .
W4 O26 1.886(14) .
W4 O16 1.950(13) .
W4 O4 2.021(13) .
W4 O20 2.296(12) .
W5 O11 1.714(14) .
W5 O5 1.854(13) .
W5 O16 1.859(14) .
W5 O17 1.997(13) 3_565
W5 O27 2.022(12) .
W5 O21 2.321(12) 3_565
W6 O12 1.712(14) .
W6 O28 1.821(12) .
W6 O17 1.866(14) .
W6 O18 1.951(11) .
W6 O6 2.090(11) .
W6 O21 2.272(12) .
W7 O32 1.698(15) .
W7 O29 1.869(14) .
W7 O23 1.891(12) .
W7 O31 1.924(14) .
W7 O28 2.016(12) .
W7 O22 2.316(12) .
W8 O33 1.721(13) 3_565
W8 O25 1.826(13) 3_565
W8 O30 1.904(16) 3_565
W8 O24 1.925(13) .
W8 O29 2.016(14) .
W8 O22 2.304(12) .
W9 O34 1.697(14) .
W9 O27 1.855(12) 3_565
W9 O31 1.919(14) .
W9 O26 1.945(14) 3_565
W9 O30 1.978(15) 3_565
W9 O22 2.399(13) .
Si1 O20 1.617(12) 3_565
Si1 O21 1.618(12) .
Si1 O22 1.625(13) .
Si1 O19 1.645(11) .
Fe1 O1 1.978(11) .
Fe1 O1 1.978(11) 3_565
Fe1 O2 1.984(12) .
Fe1 O2 1.984(12) 3_565
Fe1 O19 2.110(11) 3_565
Fe1 O19 2.110(11) .
Cu1 O35 1.944(11) .
Cu1 O3 1.947(12) .
Cu1 O1 1.970(12) .
Cu1 O4 2.018(13) .
Cu1 O20 2.258(12) .
Cu2 O35 1.936(12) .
Cu2 O5 1.974(13) .
Cu2 O2 1.970(13) .
Cu2 O6 2.008(12) 3_565
Cu2 O21 2.281(11) 3_565
O6 Cu2 2.008(12) 3_565
O14 W3 1.926(13) 3_565
O17 W5 1.997(13) 3_565
O20 Si1 1.617(12) 3_565
O21 Cu2 2.281(11) 3_565
O21 W5 2.321(12) 3_565
O25 W8 1.826(13) 3_565
O26 W9 1.945(14) 3_565
O27 W9 1.855(12) 3_565
O30 W8 1.903(16) 3_565
O30 W9 1.978(15) 3_565
O33 W8 1.721(13) 3_565
N101 C131 1.46(4) .
N101 C101 1.49(4) .
N101 C111 1.50(3) .
N101 C121 1.55(4) .
C101 C102 1.60(5) .
C102 C103 1.57(5) .
C103 C104 1.66(6) .
C111 C112 1.50(4) .
C112 C113 1.53(4) .
C113 C114 1.67(6) .
C121 C122 1.58(4) .
C122 C123 1.66(5) .
C123 C124 1.50(5) .
C131 C132 1.51(5) .
C132 C133 1.52(7) .
C133 C134 1.39(7) .
N201 C231 1.52(3) .
N201 C201 1.56(4) .
N201 C211 1.60(4) .
N201 C221 1.76(4) .
C201 C202 1.59(6) .
C202 C203 1.71(7) .
C203 C204 1.57(8) .
C211 C212 1.45(4) .
C212 C213 1.58(4) .
C213 C214 1.49(5) .
C221 C222 1.46(4) .
C222 C223 1.55(4) .
C223 C224 1.50(5) .
C231 C232 1.44(4) .
C232 C233 1.60(4) .
C233 C234 1.47(6) .
N301 C321 1.45(6) .
N301 C331 1.57(6) .
N301 C311 1.59(6) .
N301 C301 1.61(6) .
C301 C302 1.573(19) .
C302 C303 1.70(7) .
C303 C304 1.569(19) .
C311 C312 1.28(7) .
C312 C313 1.63(7) .
C313 C314 1.51(7) .
C321 C322 1.44(7) .
C322 C323 1.67(7) .
C323 C324 1.46(7) .
C331 C332 1.44(7) .
C332 C333 1.68(7) .
C333 C334 1.62(7) .
N401 C401 1.53(2) .
N401 C401 1.53(2) 3_566
N401 C411 1.54(2) .
N401 C411 1.54(2) 3_566
C401 C402 1.58(2) .
C402 C403 1.68(11) .
C403 C404 1.57(2) .
C411 C412 1.56(2) .
C412 C413 1.57(2) .
C413 C414 1.57(2) .
C11 C12 1.42(5) .
C11 Cl11 1.81(4) .
C12 Cl12 1.82(4) .
C21 C22 1.45(2) .
C21 Cl21 1.70(2) .
C22 Cl22 1.70(2) .
Cl21 Cl21 2.24(7) 3_666
C31 C32 1.62(6) .
C31 Cl31 1.73(5) .
C32 Cl32 1.76(5) .

loop_
_geom_torsion_atom_site_label_1
_geom_torsion_atom_site_label_2
_geom_torsion_atom_site_label_3
_geom_torsion_atom_site_label_4
_geom_torsion
_geom_torsion_site_symmetry_1
_geom_torsion_site_symmetry_4
O9 W3 O3 Cu1 -172.5(7) . .
O14 W3 O3 Cu1 84.5(7) 3_565 .
O15 W3 O3 Cu1 -73.7(7) . .
O25 W3 O3 Cu1 4(2) . .
O20 W3 O3 Cu1 -1.7(6) . .
O11 W5 O5 Cu2 -173.2(7) . .
O16 W5 O5 Cu2 84.6(7) . .
O17 W5 O5 Cu2 -74.4(7) 3_565 .
O27 W5 O5 Cu2 3(2) . .
O21 W5 O5 Cu2 -2.9(6) 3_565 .
O8 W2 O14 W3 139.7(16) . 3_565
O24 W2 O14 W3 37.6(16) . 3_565
O2 W2 O14 W3 -123.0(16) . 3_565
O13 W2 O14 W3 -38(3) . 3_565
O19 W2 O14 W3 -48.8(15) . 3_565
O10 W4 O15 W3 -168.7(8) . .
O26 W4 O15 W3 89.4(8) . .
O16 W4 O15 W3 -2(2) . .
O4 W4 O15 W3 -71.3(8) . .
O20 W4 O15 W3 5.1(7) . .
O11 W5 O16 W4 135.3(18) . .
O5 W5 O16 W4 -121.9(18) . .
O17 W5 O16 W4 -19(3) 3_565 .
O27 W5 O16 W4 38.0(17) . .
O21 W5 O16 W4 -41.9(18) 3_565 .
O12 W6 O17 W5 170.8(7) . 3_565
O28 W6 O17 W5 -85.2(7) . 3_565
O18 W6 O17 W5 18(2) . 3_565
O6 W6 O17 W5 75.5(7) . 3_565
O21 W6 O17 W5 -0.7(6) . 3_565
O7 W1 O18 W6 -123.0(13) . .
O23 W1 O18 W6 -22.8(13) . .
O1 W1 O18 W6 137.3(14) . .
O13 W1 O18 W6 46(2) . .
O19 W1 O18 W6 62.8(13) . .
O20 Si1 O19 Fe1 60.6(9) 3_565 .
O21 Si1 O19 Fe1 -61.9(9) . .
O22 Si1 O19 Fe1 -179.2(7) . .
O20 Si1 O19 W2 -63.9(8) 3_565 .
O21 Si1 O19 W2 173.6(6) . .
O22 Si1 O19 W2 56.3(8) . .
O20 Si1 O19 W1 -177.4(6) 3_565 .
O21 Si1 O19 W1 60.1(8) . .
O22 Si1 O19 W1 -57.2(8) . .
O20 Si1 O21 W6 177.3(7) 3_565 .
O22 Si1 O21 W6 58.2(9) . .
O19 Si1 O21 W6 -61.1(9) . .
O20 Si1 O21 Cu2 -62.3(9) 3_565 3_565
O22 Si1 O21 Cu2 178.7(6) . 3_565
O19 Si1 O21 Cu2 59.4(8) . 3_565
O20 Si1 O21 W5 46.9(9) 3_565 3_565
O22 Si1 O21 W5 -72.2(9) . 3_565
O19 Si1 O21 W5 168.5(6) . 3_565
O20 Si1 O22 W8 53.2(9) 3_565 .
O21 Si1 O22 W8 174.0(7) . .
O19 Si1 O22 W8 -67.6(9) . .
O20 Si1 O22 W7 179.7(7) 3_565 .
O21 Si1 O22 W7 -59.6(10) . .
O19 Si1 O22 W7 58.8(9) . .
O20 Si1 O22 W9 -62.5(9) 3_565 .
O21 Si1 O22 W9 58.3(9) . .
O19 Si1 O22 W9 176.7(6) . .
O32 W7 O23 W1 -132.0(19) . .
O29 W7 O23 W1 125.0(19) . .
O31 W7 O23 W1 21(3) . .
O28 W7 O23 W1 -32.6(18) . .
O22 W7 O23 W1 51.1(18) . .
O10 W4 O26 W9 130.6(14) . 3_565
O15 W4 O26 W9 -128.9(15) . 3_565
O16 W4 O26 W9 30.7(15) . 3_565
O4 W4 O26 W9 -30(3) . 3_565
O20 W4 O26 W9 -55.1(14) . 3_565
O12 W6 O28 W7 -130.8(15) . .
O17 W6 O28 W7 127.9(15) . .
O18 W6 O28 W7 -31.6(15) . .
O6 W6 O28 W7 26(3) . .
O21 W6 O28 W7 53.3(15) . .
O32 W7 O29 W8 171.3(8) . .
O23 W7 O29 W8 -85.1(8) . .
O31 W7 O29 W8 71.8(8) . .
O28 W7 O29 W8 -4(2) . .
O22 W7 O29 W8 -2.5(7) . .
C131 N101 C101 C102 -60(3) . .
C111 N101 C101 C102 65(3) . .
C121 N101 C101 C102 175(3) . .
N101 C101 C102 C103 -166(3) . .
C101 C102 C103 C104 -176(3) . .
C131 N101 C111 C112 177(3) . .
C101 N101 C111 C112 48(3) . .
C121 N101 C111 C112 -57(3) . .
N101 C111 C112 C113 -171(3) . .
C111 C112 C113 C114 -175(3) . .
C131 N101 C121 C122 45(3) . .
C101 N101 C121 C122 169(3) . .
C111 N101 C121 C122 -75(3) . .
N101 C121 C122 C123 162(2) . .
C121 C122 C123 C124 172(3) . .
C101 N101 C131 C132 -55(4) . .
C111 N101 C131 C132 178(3) . .
C121 N101 C131 C132 59(4) . .
N101 C131 C132 C133 171(3) . .
C131 C132 C133 C134 58(7) . .
C231 N201 C201 C202 -61(3) . .
C211 N201 C201 C202 71(3) . .
C221 N201 C201 C202 -179(3) . .
N201 C201 C202 C203 178(3) . .
C201 C202 C203 C204 -175(4) . .
C231 N201 C211 C212 -51(3) . .
C201 N201 C211 C212 177(3) . .
C221 N201 C211 C212 68(3) . .
N201 C211 C212 C213 -177(2) . .
C211 C212 C213 C214 -69(4) . .
C231 N201 C221 C222 172(2) . .
C201 N201 C221 C222 -65(3) . .
C211 N201 C221 C222 49(3) . .
N201 C221 C222 C223 170(2) . .
C221 C222 C223 C224 176(3) . .
C201 N201 C231 C232 -44(3) . .
C211 N201 C231 C232 -173(2) . .
C221 N201 C231 C232 70(3) . .
N201 C231 C232 C233 178(2) . .
C231 C232 C233 C234 177(3) . .
C321 N301 C301 C302 176(5) . .
C331 N301 C301 C302 48(6) . .
C311 N301 C301 C302 -57(5) . .
N301 C301 C302 C303 -167(4) . .
C301 C302 C303 C304 176(5) . .
C321 N301 C311 C312 46(8) . .
C331 N301 C311 C312 172(5) . .
C301 N301 C311 C312 -70(6) . .
N301 C311 C312 C313 177(4) . .
C311 C312 C313 C314 -177(5) . .
C331 N301 C321 C322 -52(7) . .
C311 N301 C321 C322 65(7) . .
C301 N301 C321 C322 179(4) . .
N301 C321 C322 C323 175(4) . .
C321 C322 C323 C324 173(5) . .
C321 N301 C331 C332 -63(6) . .
C311 N301 C331 C332 167(5) . .
C301 N301 C331 C332 61(6) . .
N301 C331 C332 C333 -175(4) . .
C331 C332 C333 C334 -180(4) . .
C411 N401 C401 C402 -87(7) . .
C411 N401 C401 C402 93(7) 3_566 .
N401 C401 C402 C403 -61(9) . .
C401 C402 C403 C404 -176(7) . .
C401 N401 C411 C412 -32(12) . .
C401 N401 C411 C412 148(12) 3_566 .
N401 C411 C412 C413 159(9) . .
C411 C412 C413 C414 -174(9) . .
Cl11 C11 C12 Cl12 67(3) . .
Cl21 C21 C22 Cl22 -83(7) . .
C22 C21 Cl21 Cl21 180(17) . 3_666
Cl31 C31 C32 Cl32 56(4) . .
